data_7040527
loop_
_publ_author_name
'Li, Ying'
'Huang, Haifeng'
'Lin, Xiangyang'
'Pan, Renming'
'Yang, Jun'

_publ_section_title
;
 Novel dinitromethyl-featured polynitro energetic salts.
;
_journal_issue 39
_journal_name_full 'Dalton transactions (Cambridge, England : 2003)'
_journal_page_first 15644
_journal_page_last 15650
_journal_paper_doi 10.1039/c6dt03239g
_journal_volume 45
_journal_year 2016
_chemical_formula_sum 'C5 H12 N9 O10.5'
_chemical_formula_weight 366.23
_chemical_name_systematic
; 
 ? 
;
_space_group_crystal_system triclinic
_space_group_IT_number 2
_space_group_name_Hall '-P 1'
_space_group_name_H-M_alt 'P -1'
_symmetry_space_group_name_Hall '-P 1'
_symmetry_space_group_name_H-M 'P -1'
_atom_sites_solution_hydrogens mixed
_audit_creation_method SHELXL-2013
_audit_update_record
;
2016-06-13 deposited with the CCDC.
2016-08-31 downloaded from the CCDC.
;
_cell_angle_alpha 89.832(6)
_cell_angle_beta 81.391(6)
_cell_angle_gamma 75.199(6)
_cell_formula_units_Z 4
_cell_length_a 6.8808(18)
_cell_length_b 13.354(3)
_cell_length_c 15.942(4)
_cell_measurement_reflns_used 1054
_cell_measurement_temperature 293(2)
_cell_measurement_theta_max 43.396
_cell_measurement_theta_min 5.172
_cell_volume 1399.3(6)
_computing_cell_refinement 'Bruker SMART'
_computing_data_collection 'Bruker SMART'
_computing_data_reduction 'Bruker SHELXTL'
_computing_molecular_graphics 'Bruker SHELXTL'
_computing_publication_material 'Bruker SHELXTL'
_computing_structure_refinement 'SHELXL-2013 (Sheldrick, 2013)'
_computing_structure_solution 'Bruker SHELXTL'
_diffrn_ambient_temperature 293(2)
_diffrn_measured_fraction_theta_full 0.976
_diffrn_measured_fraction_theta_max 0.999
_diffrn_measurement_device_type 'CCD area detector'
_diffrn_measurement_method 'phi and omega scans'
_diffrn_radiation_type MoK\a
_diffrn_radiation_wavelength 0.71073
_diffrn_reflns_av_R_equivalents 0.0376
_diffrn_reflns_av_unetI/netI 0.0740
_diffrn_reflns_Laue_measured_fraction_full 0.976
_diffrn_reflns_Laue_measured_fraction_max 0.999
_diffrn_reflns_limit_h_max 8
_diffrn_reflns_limit_h_min -8
_diffrn_reflns_limit_k_max 15
_diffrn_reflns_limit_k_min -15
_diffrn_reflns_limit_l_max 18
_diffrn_reflns_limit_l_min -15
_diffrn_reflns_number 7773
_diffrn_reflns_point_group_measured_fraction_full 0.976
_diffrn_reflns_point_group_measured_fraction_max 0.999
_diffrn_reflns_theta_full 25.242
_diffrn_reflns_theta_max 25.000
_diffrn_reflns_theta_min 1.578
_exptl_absorpt_coefficient_mu 0.167
_exptl_absorpt_correction_T_max 0.7456
_exptl_absorpt_correction_T_min 0.5611
_exptl_absorpt_correction_type multi-scan
_exptl_absorpt_process_details sadabs
_exptl_crystal_colour green
_exptl_crystal_density_diffrn 1.738
_exptl_crystal_description prismatic
_exptl_crystal_F_000 756
_exptl_crystal_size_max 0.220
_exptl_crystal_size_mid 0.140
_exptl_crystal_size_min 0.070
_refine_diff_density_max 0.454
_refine_diff_density_min -0.375
_refine_diff_density_rms 0.062
_refine_ls_extinction_method none
_refine_ls_goodness_of_fit_ref 1.021
_refine_ls_hydrogen_treatment mixed
_refine_ls_matrix_type full
_refine_ls_number_parameters 466
_refine_ls_number_reflns 4926
_refine_ls_number_restraints 6
_refine_ls_restrained_S_all 1.040
_refine_ls_R_factor_all 0.1098
_refine_ls_R_factor_gt 0.0693
_refine_ls_shift/su_max 0.002
_refine_ls_shift/su_mean 0.000
_refine_ls_structure_factor_coef Fsqd
_refine_ls_weighting_details 'w=1/[\s^2^(Fo^2^)+(0.0837P)^2^+0.1099P] where P=(Fo^2^+2Fc^2^)/3'
_refine_ls_weighting_scheme calc
_refine_ls_wR_factor_gt 0.1579
_refine_ls_wR_factor_ref 0.1805
_reflns_Friedel_coverage 0.000
_reflns_number_gt 3137
_reflns_number_total 4926
_reflns_threshold_expression 'I > 2\s(I)'
_cod_data_source_file c6dt03239g2.cif
_cod_data_source_block cd15340
_cod_depositor_comments
;Adding full bibliography for 7040527.cif.

 Adding full bibliography for 7040527.cif.
;
_cod_database_code 7040527
_shelx_space_group_comment
; 
The symmetry employed for this shelxl refinement is uniquely defined 
by the following loop, which should always be used as a source of 
symmetry information in preference to the above space-group names. 
They are only intended as comments. 
;
_shelx_estimated_absorpt_t_min 0.964
_shelx_estimated_absorpt_t_max 0.988
_shelxl_version_number 2013-4

loop_
_space_group_symop_operation_xyz
'x, y, z'
'-x, -y, -z'

loop_
_atom_site_label
_atom_site_type_symbol
_atom_site_fract_x
_atom_site_fract_y
_atom_site_fract_z
_atom_site_U_iso_or_equiv
_atom_site_adp_type
_atom_site_occupancy
_atom_site_site_symmetry_order
_atom_site_calc_flag
_atom_site_refinement_flags_posn
_atom_site_refinement_flags_adp
O1 O 0.7423(5) 0.62815(19) 0.68378(17) 0.0570(9) Uani 1 1 d . .
O2 O 0.7871(4) 0.41410(18) 0.49408(17) 0.0473(7) Uani 1 1 d . .
O3 O 0.8252(4) 0.29627(18) 0.58991(18) 0.0496(8) Uani 1 1 d . .
O4 O 0.9602(5) 0.3750(2) 0.7294(2) 0.0672(9) Uani 1 1 d . .
O5 O 0.6467(5) 0.4477(3) 0.7687(2) 0.0657(9) Uani 1 1 d . .
O6 O 0.6701(5) 0.5822(2) 0.38961(17) 0.0581(9) Uani 1 1 d . .
O7 O 0.5883(4) 0.7085(2) 0.30852(18) 0.0516(8) Uani 1 1 d . .
O8 O 0.7597(5) 0.8506(2) 0.33031(18) 0.0524(8) Uani 1 1 d . .
O9 O 0.7034(5) 0.9058(2) 0.45931(18) 0.0590(9) Uani 1 1 d . .
O10 O 0.2325(4) 0.74176(18) 0.05378(16) 0.0454(7) Uani 1 1 d . .
O11 O 0.3976(6) 0.6949(3) -0.1123(2) 0.0801(11) Uani 1 1 d . .
O12 O 0.1611(6) 0.7917(2) -0.1701(2) 0.0786(11) Uani 1 1 d . .
O13 O 0.2435(5) 0.9720(2) -0.16095(17) 0.0590(9) Uani 1 1 d . .
O14 O 0.2151(5) 1.0283(2) -0.03182(17) 0.0573(8) Uani 1 1 d . .
O15 O 0.1810(6) 0.9011(2) 0.35327(17) 0.0626(9) Uani 1 1 d . .
O16 O 0.3472(5) 1.0151(2) 0.35554(19) 0.0660(10) Uani 1 1 d . .
O17 O 0.2434(6) 1.1478(2) 0.24606(19) 0.0654(9) Uani 1 1 d . .
O18 O 0.3140(5) 1.0811(2) 0.11986(18) 0.0571(8) Uani 1 1 d . .
O19 O 0.7679(6) 0.4296(3) 0.2463(3) 0.0977(13) Uani 1 1 d D .
H19A H 0.6791 0.4031 0.2170 0.117 Uiso 1 1 d DR U
H19B H 0.6909 0.4592 0.3074 0.117 Uiso 1 1 d DR U
O20 O 0.8577(7) 0.6040(3) 0.8603(3) 0.0747(10) Uani 1 1 d D .
O21 O 0.7191(8) 0.4793(3) 0.9868(3) 0.0927(13) Uani 1 1 d D .
N1 N 0.7196(5) 0.7772(2) 0.5778(2) 0.0432(9) Uani 1 1 d . .
H1A H 0.7325 0.7577 0.6286 0.052 Uiso 1 1 calc R U
H1B H 0.7126 0.8406 0.5654 0.052 Uiso 1 1 calc R U
N2 N 0.7227(5) 0.6117(2) 0.5428(2) 0.0346(8) Uani 1 1 d . .
N3 N 0.7975(5) 0.3894(2) 0.5704(2) 0.0370(8) Uani 1 1 d . .
N4 N 0.7978(6) 0.4260(2) 0.7153(2) 0.0443(9) Uani 1 1 d . .
N5 N 0.6499(5) 0.6742(2) 0.3738(2) 0.0388(8) Uani 1 1 d . .
N6 N 0.7174(5) 0.8366(2) 0.4056(2) 0.0403(8) Uani 1 1 d . .
N7 N 0.2136(5) 0.8070(2) 0.20973(19) 0.0437(9) Uani 1 1 d . .
H7A H 0.2046 0.7576 0.1772 0.052 Uiso 1 1 calc R U
H7B H 0.2035 0.7999 0.2637 0.052 Uiso 1 1 calc R U
N8 N 0.2578(5) 0.9017(2) 0.09201(19) 0.0340(8) Uani 1 1 d . .
N9 N 0.2737(6) 0.7766(2) -0.1170(2) 0.0435(8) Uani 1 1 d . .
N10 N 0.2360(5) 0.9545(2) -0.08389(19) 0.0411(8) Uani 1 1 d . .
N11 N 0.2607(5) 0.9653(2) 0.3172(2) 0.0398(8) Uani 1 1 d . .
N12 N 0.2749(5) 1.0736(2) 0.1979(2) 0.0404(8) Uani 1 1 d . .
N13 N 0.7947(5) 0.2514(2) 0.3674(2) 0.0488(9) Uani 1 1 d . .
H13A H 0.8025 0.2952 0.4054 0.059 Uiso 1 1 calc R U
H13B H 0.7905 0.2696 0.3157 0.059 Uiso 1 1 calc R U
N14 N 0.7764(5) 0.0894(2) 0.3307(2) 0.0476(9) Uani 1 1 d . .
H14A H 0.7723 0.0277 0.3449 0.057 Uiso 1 1 calc R U
H14B H 0.7721 0.1068 0.2789 0.057 Uiso 1 1 calc R U
N15 N 0.7955(6) 0.1291(3) 0.4667(2) 0.0557(10) Uani 1 1 d . .
H15A H 0.8033 0.1728 0.5048 0.067 Uiso 1 1 calc R U
H15B H 0.7919 0.0672 0.4802 0.067 Uiso 1 1 calc R U
N16 N 0.7432(5) 0.7939(2) 0.1464(2) 0.0503(9) Uani 1 1 d . .
H16A H 0.7402 0.8562 0.1317 0.060 Uiso 1 1 calc R U
H16B H 0.7378 0.7788 0.1991 0.060 Uiso 1 1 calc R U
N17 N 0.7644(6) 0.7444(3) 0.0080(2) 0.0547(10) Uani 1 1 d . .
H17A H 0.7695 0.6977 -0.0299 0.066 Uiso 1 1 calc R U
H17B H 0.7647 0.8064 -0.0066 0.066 Uiso 1 1 calc R U
N18 N 0.7557(7) 0.6271(3) 0.1114(2) 0.0697(12) Uani 1 1 d . .
H18A H 0.7608 0.5798 0.0740 0.084 Uiso 1 1 calc R U
H18B H 0.7503 0.6126 0.1641 0.084 Uiso 1 1 calc R U
C1 C 0.7109(5) 0.7111(2) 0.5201(2) 0.0307(8) Uani 1 1 d . .
C2 C 0.6901(6) 0.7400(3) 0.4345(2) 0.0352(9) Uani 1 1 d . .
C3 C 0.7452(6) 0.5731(3) 0.6228(2) 0.0373(9) Uani 1 1 d . .
C4 C 0.7783(6) 0.4631(3) 0.6298(2) 0.0369(9) Uani 1 1 d . .
C5 C 0.2424(5) 0.8923(3) 0.1773(2) 0.0295(8) Uani 1 1 d . .
C6 C 0.2585(5) 0.9762(3) 0.2285(2) 0.0307(8) Uani 1 1 d . .
C7 C 0.2463(5) 0.8276(3) 0.0334(2) 0.0325(8) Uani 1 1 d . .
C8 C 0.2554(6) 0.8573(3) -0.0543(2) 0.0338(9) Uani 1 1 d . .
C9 C 0.7892(6) 0.1570(3) 0.3882(2) 0.0353(9) Uani 1 1 d . .
C10 C 0.7562(6) 0.7211(3) 0.0880(3) 0.0428(10) Uani 1 1 d . .
H2 H 0.731(5) 0.568(3) 0.504(2) 0.031(10) Uiso 1 1 d . .
H8 H 0.265(5) 0.959(2) 0.075(2) 0.015(8) Uiso 1 1 d . .
H20A H 0.814(14) 0.641(6) 0.822(4) 0.19(4) Uiso 1 1 d D .
H20B H 0.979(5) 0.575(8) 0.851(7) 0.26(6) Uiso 1 1 d D .
H21A H 0.749(11) 0.517(5) 0.949(3) 0.14(3) Uiso 1 1 d D .
H21B H 0.75(2) 0.419(4) 1.001(8) 0.34(8) Uiso 1 1 d D .

loop_
_atom_site_aniso_label
_atom_site_aniso_U_11
_atom_site_aniso_U_22
_atom_site_aniso_U_33
_atom_site_aniso_U_23
_atom_site_aniso_U_13
_atom_site_aniso_U_12
O1 0.111(3) 0.0329(14) 0.0329(16) -0.0016(12) -0.0214(16) -0.0232(16)
O2 0.077(2) 0.0335(14) 0.0327(16) -0.0048(12) -0.0074(15) -0.0166(14)
O3 0.071(2) 0.0231(13) 0.0553(19) -0.0023(12) -0.0104(15) -0.0125(13)
O4 0.069(2) 0.0635(19) 0.063(2) 0.0138(17) -0.0224(18) 0.0003(18)
O5 0.072(2) 0.078(2) 0.0438(19) 0.0072(17) 0.0011(18) -0.0204(19)
O6 0.109(3) 0.0400(16) 0.0389(17) 0.0019(13) -0.0223(17) -0.0368(17)
O7 0.063(2) 0.0627(18) 0.0374(17) 0.0097(14) -0.0175(15) -0.0264(16)
O8 0.081(2) 0.0470(16) 0.0337(17) 0.0116(13) -0.0054(15) -0.0269(15)
O9 0.104(3) 0.0320(15) 0.0459(19) -0.0008(14) -0.0147(17) -0.0236(16)
O10 0.076(2) 0.0323(14) 0.0328(16) -0.0021(12) -0.0087(14) -0.0233(14)
O11 0.097(3) 0.057(2) 0.069(2) -0.0239(17) -0.021(2) 0.0159(19)
O12 0.122(3) 0.064(2) 0.063(2) -0.0040(17) -0.049(2) -0.026(2)
O13 0.105(3) 0.0466(16) 0.0276(16) 0.0071(13) -0.0157(16) -0.0205(17)
O14 0.104(3) 0.0354(15) 0.0340(16) -0.0048(13) -0.0145(16) -0.0179(16)
O15 0.119(3) 0.0479(17) 0.0282(16) 0.0098(13) -0.0129(17) -0.0342(18)
O16 0.107(3) 0.0548(18) 0.0471(19) -0.0084(15) -0.0377(19) -0.0247(18)
O17 0.122(3) 0.0374(15) 0.0428(18) -0.0079(14) -0.0174(18) -0.0280(17)
O18 0.100(3) 0.0468(17) 0.0347(18) 0.0060(13) -0.0079(16) -0.0382(17)
O19 0.096(3) 0.094(3) 0.097(3) -0.031(2) -0.005(2) -0.020(2)
O20 0.086(3) 0.074(2) 0.062(3) -0.005(2) -0.013(2) -0.018(2)
O21 0.141(4) 0.058(2) 0.083(3) -0.005(2) -0.004(3) -0.040(3)
N1 0.072(2) 0.0264(16) 0.0364(19) -0.0012(14) -0.0165(17) -0.0171(16)
N2 0.049(2) 0.0236(15) 0.0323(19) -0.0043(14) -0.0090(15) -0.0093(14)
N3 0.0427(19) 0.0293(17) 0.039(2) -0.0038(15) -0.0042(16) -0.0108(14)
N4 0.061(2) 0.0272(17) 0.046(2) -0.0003(15) -0.009(2) -0.0126(17)
N5 0.048(2) 0.0404(19) 0.0298(19) 0.0003(15) -0.0058(16) -0.0148(15)
N6 0.049(2) 0.0318(17) 0.040(2) 0.0054(16) -0.0090(17) -0.0093(15)
N7 0.081(3) 0.0345(17) 0.0231(17) 0.0025(14) -0.0129(16) -0.0252(17)
N8 0.050(2) 0.0265(16) 0.0288(19) 0.0022(14) -0.0080(15) -0.0148(15)
N9 0.063(2) 0.0392(19) 0.0301(19) -0.0035(15) -0.0145(17) -0.0117(17)
N10 0.061(2) 0.0377(18) 0.0242(18) 0.0008(15) -0.0096(16) -0.0097(16)
N11 0.058(2) 0.0311(17) 0.0271(18) -0.0065(15) -0.0136(16) -0.0010(16)
N12 0.060(2) 0.0350(18) 0.030(2) -0.0031(15) -0.0094(16) -0.0163(16)
N13 0.076(3) 0.0361(18) 0.038(2) -0.0017(15) -0.0082(18) -0.0213(17)
N14 0.080(3) 0.0369(17) 0.0294(19) 0.0019(15) -0.0133(18) -0.0183(17)
N15 0.081(3) 0.058(2) 0.034(2) 0.0036(17) -0.0149(19) -0.024(2)
N16 0.072(3) 0.0421(19) 0.039(2) 0.0033(16) -0.0094(18) -0.0175(18)
N17 0.078(3) 0.049(2) 0.043(2) 0.0075(17) -0.019(2) -0.0210(19)
N18 0.119(4) 0.045(2) 0.051(3) 0.0082(18) -0.022(2) -0.028(2)
C1 0.033(2) 0.0268(18) 0.032(2) -0.0037(16) -0.0047(16) -0.0082(15)
C2 0.037(2) 0.0321(19) 0.036(2) -0.0039(17) -0.0059(18) -0.0068(16)
C3 0.047(2) 0.036(2) 0.032(2) -0.0032(18) -0.0089(18) -0.0140(18)
C4 0.051(2) 0.0282(18) 0.034(2) -0.0021(17) -0.0096(19) -0.0123(17)
C5 0.032(2) 0.0305(18) 0.024(2) 0.0000(15) -0.0044(16) -0.0061(15)
C6 0.040(2) 0.0303(18) 0.024(2) -0.0005(15) -0.0086(16) -0.0098(16)
C7 0.035(2) 0.032(2) 0.028(2) -0.0054(16) -0.0051(16) -0.0052(16)
C8 0.044(2) 0.0336(19) 0.0214(19) -0.0039(16) -0.0036(17) -0.0058(17)
C9 0.039(2) 0.038(2) 0.029(2) -0.0062(17) -0.0038(17) -0.0091(17)
C10 0.046(3) 0.043(2) 0.038(2) 0.004(2) -0.012(2) -0.0073(19)

loop_
_atom_type_symbol
_atom_type_description
_atom_type_scat_dispersion_real
_atom_type_scat_dispersion_imag
_atom_type_scat_source
C C 0.0033 0.0016 'International Tables Vol C Tables 4.2.6.8 and 6.1.1.4'
H H 0.0000 0.0000 'International Tables Vol C Tables 4.2.6.8 and 6.1.1.4'
N N 0.0061 0.0033 'International Tables Vol C Tables 4.2.6.8 and 6.1.1.4'
O O 0.0106 0.0060 'International Tables Vol C Tables 4.2.6.8 and 6.1.1.4'

loop_
_geom_angle_atom_site_label_1
_geom_angle_atom_site_label_2
_geom_angle_atom_site_label_3
_geom_angle
H19A O19 H19B 109.5
H20A O20 H20B 115(10)
H21A O21 H21B 141(10)
C1 N1 H1A 120.0
C1 N1 H1B 120.0
H1A N1 H1B 120.0
C1 N2 C3 126.1(3)
C1 N2 H2 117(2)
C3 N2 H2 116(2)
O3 N3 O2 120.1(3)
O3 N3 C4 120.4(3)
O2 N3 C4 119.6(3)
O4 N4 O5 123.2(4)
O4 N4 C4 119.1(4)
O5 N4 C4 117.7(4)
O7 N5 O6 120.6(3)
O7 N5 C2 121.0(3)
O6 N5 C2 118.4(3)
O8 N6 O9 120.6(3)
O8 N6 C2 121.3(3)
O9 N6 C2 118.1(3)
C5 N7 H7A 120.0
C5 N7 H7B 120.0
H7A N7 H7B 120.0
C5 N8 C7 126.3(3)
C5 N8 H8 115(2)
C7 N8 H8 119(2)
O11 N9 O12 122.9(3)
O11 N9 C8 117.9(3)
O12 N9 C8 119.2(3)
O13 N10 O14 119.2(3)
O13 N10 C8 122.1(3)
O14 N10 C8 118.7(3)
O16 N11 O15 120.8(3)
O16 N11 C6 120.8(3)
O15 N11 C6 118.3(3)
O17 N12 O18 121.4(3)
O17 N12 C6 120.9(3)
O18 N12 C6 117.7(3)
C9 N13 H13A 120.0
C9 N13 H13B 120.0
H13A N13 H13B 120.0
C9 N14 H14A 120.0
C9 N14 H14B 120.0
H14A N14 H14B 120.0
C9 N15 H15A 120.0
C9 N15 H15B 120.0
H15A N15 H15B 120.0
C10 N16 H16A 120.0
C10 N16 H16B 120.0
H16A N16 H16B 120.0
C10 N17 H17A 120.0
C10 N17 H17B 120.0
H17A N17 H17B 120.0
C10 N18 H18A 120.0
C10 N18 H18B 120.0
H18A N18 H18B 120.0
N1 C1 N2 117.9(3)
N1 C1 C2 122.0(3)
N2 C1 C2 120.1(3)
N5 C2 N6 116.2(3)
N5 C2 C1 123.0(3)
N6 C2 C1 120.7(3)
O1 C3 N2 122.6(3)
O1 C3 C4 121.0(3)
N2 C3 C4 116.4(3)
N3 C4 C3 130.2(3)
N3 C4 N4 115.2(3)
C3 C4 N4 114.6(3)
N7 C5 N8 118.8(3)
N7 C5 C6 122.1(3)
N8 C5 C6 119.1(3)
N12 C6 N11 114.9(3)
N12 C6 C5 124.8(3)
N11 C6 C5 120.3(3)
O10 C7 N8 122.2(3)
O10 C7 C8 121.4(3)
N8 C7 C8 116.5(3)
N10 C8 N9 115.9(3)
N10 C8 C7 127.2(3)
N9 C8 C7 116.8(3)
N15 C9 N13 120.1(3)
N15 C9 N14 119.2(3)
N13 C9 N14 120.6(4)
N17 C10 N18 120.8(4)
N17 C10 N16 119.8(4)
N18 C10 N16 119.4(4)

loop_
_geom_bond_atom_site_label_1
_geom_bond_atom_site_label_2
_geom_bond_distance
O1 C3 1.216(4)
O2 N3 1.268(4)
O3 N3 1.254(4)
O4 N4 1.204(4)
O5 N4 1.213(5)
O6 N5 1.231(4)
O7 N5 1.226(4)
O8 N6 1.217(4)
O9 N6 1.237(4)
O10 C7 1.213(4)
O11 N9 1.211(4)
O12 N9 1.214(4)
O13 N10 1.246(4)
O14 N10 1.255(4)
O15 N11 1.229(4)
O16 N11 1.219(4)
O17 N12 1.210(4)
O18 N12 1.243(4)
O19 H19A 0.9554
O19 H19B 1.0617
O20 H20A 0.83(2)
O20 H20B 0.82(2)
O21 H21A 0.82(2)
O21 H21B 0.82(2)
N1 C1 1.295(4)
N1 H1A 0.8600
N1 H1B 0.8600
N2 C1 1.361(4)
N2 C3 1.388(5)
N2 H2 0.83(3)
N3 C4 1.335(4)
N4 C4 1.462(5)
N5 C2 1.412(5)
N6 C2 1.416(5)
N7 C5 1.298(4)
N7 H7A 0.8600
N7 H7B 0.8600
N8 C5 1.356(4)
N8 C7 1.388(4)
N8 H8 0.83(3)
N9 C8 1.441(4)
N10 C8 1.361(5)
N11 C6 1.423(4)
N12 C6 1.413(4)
N13 C9 1.311(4)
N13 H13A 0.8600
N13 H13B 0.8600
N14 C9 1.316(4)
N14 H14A 0.8600
N14 H14B 0.8600
N15 C9 1.309(5)
N15 H15A 0.8600
N15 H15B 0.8600
N16 C10 1.326(5)
N16 H16A 0.8600
N16 H16B 0.8600
N17 C10 1.307(5)
N17 H17A 0.8600
N17 H17B 0.8600
N18 C10 1.310(5)
N18 H18A 0.8600
N18 H18B 0.8600
C1 C2 1.436(5)
C3 C4 1.435(5)
C5 C6 1.424(4)
C7 C8 1.448(5)

loop_
_geom_hbond_atom_site_label_D
_geom_hbond_atom_site_label_H
_geom_hbond_atom_site_label_A
_geom_hbond_distance_DH
_geom_hbond_distance_HA
_geom_hbond_distance_DA
_geom_hbond_angle_DHA
_geom_hbond_site_symmetry_A
O19 H19A O11 0.96 2.33 3.215(5) 154.7 2_665
O19 H19A O12 0.96 2.62 3.091(5) 111.1 2_665
O19 H19B O6 1.06 2.07 2.948(4) 138.7 .
N1 H1A O1 0.86 1.93 2.596(4) 133.4 .
N1 H1A O17 0.86 2.41 3.051(4) 131.2 2_676
N1 H1B O9 0.86 1.90 2.545(4) 130.4 .
N1 H1B O16 0.86 2.22 2.872(4) 132.7 2_676
N7 H7A O10 0.86 1.96 2.611(4) 132.1 .
N7 H7B O15 0.86 1.93 2.566(4) 129.6 .
N13 H13A O2 0.86 2.10 2.956(4) 172.7 .
N13 H13B O12 0.86 2.41 3.154(5) 145.0 2_665
N13 H13B O19 0.86 2.38 3.045(5) 134.1 .
N14 H14A O8 0.86 2.40 3.219(4) 159.1 1_545
N14 H14A O9 0.86 2.51 3.280(4) 148.9 1_545
N14 H14B O12 0.86 2.26 3.042(5) 150.8 2_665
N14 H14B O13 0.86 2.19 2.862(4) 135.2 2_665
N15 H15A O3 0.86 2.19 3.043(4) 173.4 .
N15 H15A O15 0.86 2.47 2.920(4) 113.2 2_666
N15 H15B O9 0.86 2.42 3.210(4) 152.7 1_545
N16 H16A O13 0.86 2.38 3.161(4) 152.0 2_675
N16 H16A O14 0.86 2.26 3.038(4) 151.0 2_675
N16 H16A N10 0.86 2.68 3.533(4) 175.3 2_675
N16 H16B O7 0.86 2.22 2.982(4) 147.5 .
N16 H16B O8 0.86 2.35 3.056(4) 140.1 .
N17 H17A O20 0.86 2.08 2.904(5) 161.6 1_554
N17 H17B O14 0.86 2.34 3.102(4) 148.3 2_675
N17 H17B O18 0.86 2.38 3.088(4) 139.8 2_675
N18 H18A O21 0.86 2.04 2.886(6) 169.9 1_554
N18 H18B O7 0.86 2.59 3.269(5) 136.8 .
N2 H2 O2 0.83(3) 2.00(3) 2.659(4) 136(3) .
N2 H2 O6 0.83(3) 1.93(4) 2.568(4) 132(3) .
N8 H8 O14 0.83(3) 1.97(3) 2.597(4) 132(3) .
N8 H8 O18 0.83(3) 1.90(3) 2.573(4) 138(3) .
N8 H8 N12 0.83(3) 2.50(3) 2.890(4) 110(2) .
O20 H20A O1 0.83(2) 2.34(6) 3.031(5) 141(8) .
O20 H20B O19 0.82(2) 2.14(8) 2.798(6) 138(10) 2_766
O21 H21A O20 0.82(2) 2.01(2) 2.822(6) 173(8) .
O21 H21B O10 0.82(2) 2.29(9) 2.947(5) 138(12) 2_666
O21 H21B O11 0.82(2) 2.59(10) 3.241(6) 137(12) 2_666

loop_
_geom_torsion_atom_site_label_1
_geom_torsion_atom_site_label_2
_geom_torsion_atom_site_label_3
_geom_torsion_atom_site_label_4
_geom_torsion
C3 N2 C1 N1 -0.6(6)
C3 N2 C1 C2 179.2(3)
O7 N5 C2 N6 -19.0(5)
O6 N5 C2 N6 164.0(3)
O7 N5 C2 C1 163.4(3)
O6 N5 C2 C1 -13.7(5)
O8 N6 C2 N5 -19.5(5)
O9 N6 C2 N5 162.7(3)
O8 N6 C2 C1 158.2(3)
O9 N6 C2 C1 -19.6(5)
N1 C1 C2 N5 -170.3(3)
N2 C1 C2 N5 10.0(5)
N1 C1 C2 N6 12.2(6)
N2 C1 C2 N6 -167.6(3)
C1 N2 C3 O1 5.4(6)
C1 N2 C3 C4 -172.9(3)
O3 N3 C4 C3 -179.7(4)
O2 N3 C4 C3 0.2(6)
O3 N3 C4 N4 1.6(5)
O2 N3 C4 N4 -178.5(3)
O1 C3 C4 N3 -176.1(4)
N2 C3 C4 N3 2.3(6)
O1 C3 C4 N4 2.6(6)
N2 C3 C4 N4 -179.0(3)
O4 N4 C4 N3 67.7(4)
O5 N4 C4 N3 -111.5(4)
O4 N4 C4 C3 -111.2(4)
O5 N4 C4 C3 69.6(5)
C7 N8 C5 N7 -0.2(5)
C7 N8 C5 C6 179.7(3)
O17 N12 C6 N11 -16.9(5)
O18 N12 C6 N11 166.1(3)
O17 N12 C6 C5 163.6(4)
O18 N12 C6 C5 -13.4(6)
O16 N11 C6 N12 -27.4(5)
O15 N11 C6 N12 155.8(3)
O16 N11 C6 C5 152.1(4)
O15 N11 C6 C5 -24.7(5)
N7 C5 C6 N12 -175.1(4)
N8 C5 C6 N12 4.9(5)
N7 C5 C6 N11 5.4(5)
N8 C5 C6 N11 -174.5(3)
C5 N8 C7 O10 -4.5(6)
C5 N8 C7 C8 176.5(3)
O13 N10 C8 N9 -3.3(6)
O14 N10 C8 N9 178.5(3)
O13 N10 C8 C7 -179.0(4)
O14 N10 C8 C7 2.8(6)
O11 N9 C8 N10 137.6(4)
O12 N9 C8 N10 -44.8(5)
O11 N9 C8 C7 -46.2(5)
O12 N9 C8 C7 131.4(4)
O10 C7 C8 N10 167.9(4)
N8 C7 C8 N10 -13.2(6)
O10 C7 C8 N9 -7.8(5)
N8 C7 C8 N9 171.2(3)
